data_4344259
loop_
_publ_author_name
'Muehle, C.'
'Dinnebier, R.E.'
'van Wuellen, L.'
'Schwering, G.'
'Jansen, M.'

_publ_section_title
;
 New insights into the structural and dynamical features of lithium
 hexaoxometallates Li7 M O6 (M = Nb, Ta, Sb, Bi)
;
_journal_name_full 'Inorganic Chemistry'
_journal_page_first 874
_journal_page_last 881
_journal_volume 43
_journal_year 2004
_chemical_formula_sum 'Li7 Nb O6'
_chemical_name_systematic 'Li7 (Nb O6)'
_space_group_IT_number 2
_symmetry_space_group_name_Hall '-P 1'
_symmetry_space_group_name_H-M 'P -1'
_cell_angle_alpha 117.003
_cell_angle_beta 119.602
_cell_angle_gamma 63.257
_cell_formula_units_Z 1
_cell_length_a 5.3793
_cell_length_b 5.9194
_cell_length_c 5.3792
_cell_volume 126.936
_citation_journal_id_ASTM INOCAJ
_cod_data_source_file Muehle_INOCAJ_2004_1177.cif
_cod_data_source_block Li7Nb1O6
_cod_original_cell_volume 126.9365
_cod_original_formula_sum 'Li7 Nb1 O6'
_cod_database_code 4344259

loop_
_symmetry_equiv_pos_as_xyz
x,y,z
-x,-y,-z

loop_
_atom_site_label
_atom_site_type_symbol
_atom_site_fract_x
_atom_site_fract_y
_atom_site_fract_z
_atom_site_occupancy
_atom_site_U_iso_or_equiv
Li3 Li+1 0.764 0.635 0.492 0.875 0.0
Li1 Li+1 0.488 0.353 0.121 0.875 0.0
O1 O-2 0.2294 0.2214 0.0824 1 0.0
O3 O-2 0.3726 0.7668 0.2291 1 0.0
Li2 Li+1 0.104 0.647 0.25 0.875 0.0
Nb1 Nb+5 0 0 0 1 0.0
Li4 Li+1 0.641 1.0404 0.324 0.875 0.0
O2 O-2 0.9136 0.2333 0.3716 1 0.0
